data_4314841
loop_
_publ_author_name
'Tae-Soo You'
'Paul H. Tobash'
'Svilen Bobev'

_publ_section_title
;
 Mixed Cations and Structural Complexity in (Eu1-xCax)4In3Ge4 and
 (Eu1-xCax)3In2Ge3-The First Two Members of the Homologous Series
 A2[n+m]In2n+mGe2[n+m] (n,m= 1, 2, ...\\infty; A = Ca, Sr, Ba, Eu, or Yb)
;
_journal_name_full 'Inorganic Chemistry'
_journal_page_first 1773
_journal_page_last 1783
_journal_paper_doi 10.1021/ic902144h
_journal_volume 49
_journal_year 2010
_chemical_formula_moiety 'Ca2.44 Eu0.56 Ge3 In2'
_chemical_formula_sum 'Ca2.44 Eu0.56 Ge3 In2'
_chemical_formula_weight 630.36
_chemical_name_systematic
; 
 ? 
;
_space_group_IT_number 62
_symmetry_cell_setting orthorhombic
_symmetry_space_group_name_Hall '-P 2ac 2n'
_symmetry_space_group_name_H-M 'P n m a'
_atom_sites_solution_primary direct
_atom_sites_solution_secondary difmap
_audit_creation_method SHELXL-97
_cell_angle_alpha 90.00
_cell_angle_beta 90.00
_cell_angle_gamma 90.00
_cell_formula_units_Z 4
_cell_length_a 7.395(5)
_cell_length_b 4.462(2)
_cell_length_c 23.716(16)
_cell_measurement_reflns_used 1053
_cell_measurement_temperature 200(2)
_cell_measurement_theta_max 23.11
_cell_measurement_theta_min 4.65
_cell_volume 782.5(8)
_computing_cell_refinement 'Bruker SMART'
_computing_data_collection 'Bruker SMART'
_computing_data_reduction 'Bruker SAINT'
_computing_molecular_graphics 'Bruker SHELXTL'
_computing_publication_material 'Bruker SHEMXTL'
_computing_structure_refinement 'SHELXL-97 (Sheldrick, 1997)'
_computing_structure_solution 'SHELXS-97 (Sheldrick, 1990)'
_diffrn_ambient_temperature 200(2)
_diffrn_measured_fraction_theta_full 1.000
_diffrn_measured_fraction_theta_max 0.939
_diffrn_measurement_device_type 'CCD area detector'
_diffrn_measurement_method 'phi and omega scans'
_diffrn_radiation_monochromator graphite
_diffrn_radiation_source 'fine-focus sealed tube'
_diffrn_radiation_type MoK\a
_diffrn_radiation_wavelength 0.71073
_diffrn_reflns_av_R_equivalents 0.1494
_diffrn_reflns_av_sigmaI/netI 0.2028
_diffrn_reflns_limit_h_max 7
_diffrn_reflns_limit_h_min -9
_diffrn_reflns_limit_k_max 5
_diffrn_reflns_limit_k_min -5
_diffrn_reflns_limit_l_max 30
_diffrn_reflns_limit_l_min -33
_diffrn_reflns_number 2194
_diffrn_reflns_theta_full 25.00
_diffrn_reflns_theta_max 30.07
_diffrn_reflns_theta_min 2.89
_exptl_absorpt_coefficient_mu 23.054
_exptl_absorpt_correction_T_max 0.0432
_exptl_absorpt_correction_T_min 0.0198
_exptl_absorpt_correction_type empirical
_exptl_absorpt_process_details SADABS
_exptl_crystal_colour silver
_exptl_crystal_density_diffrn 5.345
_exptl_crystal_density_method 'not measured'
_exptl_crystal_description needle
_exptl_crystal_F_000 1111
_exptl_crystal_size_max 0.045
_exptl_crystal_size_mid 0.028
_exptl_crystal_size_min 0.025
_refine_diff_density_max 3.566
_refine_diff_density_min -3.085
_refine_diff_density_rms 0.714
_refine_ls_extinction_method none
_refine_ls_goodness_of_fit_ref 0.945
_refine_ls_matrix_type full
_refine_ls_number_parameters 52
_refine_ls_number_reflns 1053
_refine_ls_number_restraints 0
_refine_ls_restrained_S_all 0.945
_refine_ls_R_factor_all 0.1783
_refine_ls_R_factor_gt 0.0733
_refine_ls_shift/su_max 0.000
_refine_ls_shift/su_mean 0.000
_refine_ls_structure_factor_coef Fsqd
_refine_ls_weighting_details 'calc w=1/[\s^2^(Fo^2^)+(0.0124P)^2^+0.0000P] where P=(Fo^2^+2Fc^2^)/3'
_refine_ls_weighting_scheme calc
_refine_ls_wR_factor_gt 0.1090
_refine_ls_wR_factor_ref 0.1488
_reflns_number_gt 486
_reflns_number_total 1053
_reflns_threshold_expression >2sigma(I)
_cod_data_source_file ic902144h_si_003_2.cif
_cod_data_source_block Eu0.56Ca2.44In2Ge3
_cod_depositor_comments
;
The following automatic conversions were performed:

'_symmetry_cell_setting' value 'Orthorhombic' changed to
'orthorhombic' according to the built-in table from CIF Core
dictionary named 'cif_core.dic' version 2.4.1 from 2010-06-29.

Automatic conversion script
Id: cif_fix_values 1646 2011-03-28 12:23:43Z adriana 
;
_cod_database_code 4314841

loop_
_symmetry_equiv_pos_as_xyz
'x, y, z'
'-x+1/2, -y, z+1/2'
'-x, y+1/2, -z'
'x+1/2, -y+1/2, -z+1/2'
'-x, -y, -z'
'x-1/2, y, -z-1/2'
'x, -y-1/2, z'
'-x-1/2, y-1/2, z-1/2'

loop_
_atom_site_label
_atom_site_type_symbol
_atom_site_fract_x
_atom_site_fract_y
_atom_site_fract_z
_atom_site_U_iso_or_equiv
_atom_site_adp_type
_atom_site_occupancy
_atom_site_symmetry_multiplicity
_atom_site_calc_flag
_atom_site_refinement_flags
_atom_site_disorder_assembly
_atom_site_disorder_group
Eu1 Eu 0.0113(8) 0.2500 0.0719(2) 0.0116(18) Uani 0.145(10) 2 d SP . .
Ca1 Ca 0.0113(8) 0.2500 0.0719(2) 0.0116(18) Uani 0.855(10) 2 d SP . .
Eu2 Eu 0.0238(6) 0.2500 0.38137(16) 0.0107(14) Uani 0.282(10) 2 d SP . .
Ca2 Ca 0.0238(6) 0.2500 0.38137(16) 0.0107(14) Uani 0.718(10) 2 d SP . .
Eu3 Eu 0.1642(8) 0.2500 0.2268(2) 0.0145(19) Uani 0.128(10) 2 d SP . .
Ca3 Ca 0.1642(8) 0.2500 0.2268(2) 0.0145(19) Uani 0.872(10) 2 d SP . .
In1 In 0.1500(4) 0.2500 0.52718(11) 0.0113(6) Uani 1 2 d S . .
In2 In 0.1631(4) 0.2500 0.82573(12) 0.0160(7) Uani 1 2 d S . .
Ge1 Ge 0.0380(6) 0.2500 0.71011(15) 0.0117(9) Uani 1 2 d S . .
Ge2 Ge 0.2845(6) 0.2500 0.63625(15) 0.0113(9) Uani 1 2 d S . .
Ge3 Ge 0.7647(6) 0.2500 0.53891(15) 0.0114(9) Uani 1 2 d S . .

loop_
_atom_site_aniso_label
_atom_site_aniso_U_11
_atom_site_aniso_U_22
_atom_site_aniso_U_33
_atom_site_aniso_U_23
_atom_site_aniso_U_13
_atom_site_aniso_U_12
Eu1 0.006(3) 0.019(3) 0.009(2) 0.000 0.000(2) 0.000
Ca1 0.006(3) 0.019(3) 0.009(2) 0.000 0.000(2) 0.000
Eu2 0.007(3) 0.013(2) 0.012(2) 0.000 0.0014(18) 0.000
Ca2 0.007(3) 0.013(2) 0.012(2) 0.000 0.0014(18) 0.000
Eu3 0.016(4) 0.012(3) 0.016(3) 0.000 0.000(3) 0.000
Ca3 0.016(4) 0.012(3) 0.016(3) 0.000 0.000(3) 0.000
In1 0.0093(17) 0.0155(14) 0.0091(11) 0.000 -0.0004(12) 0.000
In2 0.0091(16) 0.0250(15) 0.0138(12) 0.000 0.0007(12) 0.000
Ge1 0.013(3) 0.0122(19) 0.0096(18) 0.000 0.0025(19) 0.000
Ge2 0.013(3) 0.013(2) 0.0077(17) 0.000 -0.0021(18) 0.000
Ge3 0.006(2) 0.017(2) 0.0110(18) 0.000 -0.0013(17) 0.000

loop_
_atom_type_symbol
_atom_type_description
_atom_type_scat_dispersion_real
_atom_type_scat_dispersion_imag
_atom_type_scat_source
Ca Ca 0.2262 0.3064 'International Tables Vol C Tables 4.2.6.8 and 6.1.1.4'
Ge Ge 0.1547 1.8001 'International Tables Vol C Tables 4.2.6.8 and 6.1.1.4'
In In -0.7276 1.3100 'International Tables Vol C Tables 4.2.6.8 and 6.1.1.4'
Eu Eu -0.1578 3.6682 'International Tables Vol C Tables 4.2.6.8 and 6.1.1.4'

loop_
_geom_angle_atom_site_label_1
_geom_angle_atom_site_label_2
_geom_angle_atom_site_label_3
_geom_angle
_geom_angle_site_symmetry_1
_geom_angle_site_symmetry_3
_geom_angle_publ_flag
Ge2 Eu1 Ge2 92.21(18) 2_564 2_554 ?
Ge2 Eu1 Ge3 163.1(2) 2_564 2_554 ?
Ge2 Eu1 Ge3 85.85(9) 2_554 2_554 ?
Ge2 Eu1 Ge3 85.85(9) 2_564 2_564 ?
Ge2 Eu1 Ge3 163.1(2) 2_554 2_564 ?
Ge3 Eu1 Ge3 91.2(2) 2_554 2_564 ?
Ge2 Eu1 Ge3 96.77(15) 2_564 6_556 ?
Ge2 Eu1 Ge3 96.77(15) 2_554 6_556 ?
Ge3 Eu1 Ge3 100.08(14) 2_554 6_556 ?
Ge3 Eu1 Ge3 100.08(14) 2_564 6_556 ?
Ge2 Eu1 In1 49.03(10) 2_564 2_564 ?
Ge2 Eu1 In1 104.96(18) 2_554 2_564 ?
Ge3 Eu1 In1 147.40(18) 2_554 2_564 ?
Ge3 Eu1 In1 86.37(10) 2_564 2_564 ?
Ge3 Eu1 In1 48.78(9) 6_556 2_564 ?
Ge2 Eu1 In1 104.96(18) 2_564 2_554 ?
Ge2 Eu1 In1 49.03(10) 2_554 2_554 ?
Ge3 Eu1 In1 86.37(10) 2_554 2_554 ?
Ge3 Eu1 In1 147.40(18) 2_564 2_554 ?
Ge3 Eu1 In1 48.78(9) 6_556 2_554 ?
In1 Eu1 In1 78.70(13) 2_564 2_554 ?
Ge2 Eu1 In2 52.11(11) 2_564 5_566 ?
Ge2 Eu1 In2 107.11(16) 2_554 5_566 ?
Ge3 Eu1 In2 112.59(18) 2_554 5_566 ?
Ge3 Eu1 In2 58.92(10) 2_564 5_566 ?
Ge3 Eu1 In2 140.33(7) 6_556 5_566 ?
In1 Eu1 In2 93.82(7) 2_564 5_566 ?
In1 Eu1 In2 149.98(17) 2_554 5_566 ?
Ge2 Eu1 In2 107.11(16) 2_564 5_556 ?
Ge2 Eu1 In2 52.11(11) 2_554 5_556 ?
Ge3 Eu1 In2 58.92(10) 2_554 5_556 ?
Ge3 Eu1 In2 112.59(18) 2_564 5_556 ?
Ge3 Eu1 In2 140.33(7) 6_556 5_556 ?
In1 Eu1 In2 149.98(17) 2_564 5_556 ?
In1 Eu1 In2 93.82(7) 2_554 5_556 ?
In2 Eu1 In2 78.14(12) 5_566 5_556 ?
Ge2 Eu1 In1 133.77(9) 2_564 6_556 ?
Ge2 Eu1 In1 133.77(9) 2_554 6_556 ?
Ge3 Eu1 In1 48.99(10) 2_554 6_556 ?
Ge3 Eu1 In1 48.99(10) 2_564 6_556 ?
Ge3 Eu1 In1 84.14(15) 6_556 6_556 ?
In1 Eu1 In1 109.59(12) 2_564 6_556 ?
In1 Eu1 In1 109.59(12) 2_554 6_556 ?
In2 Eu1 In1 100.33(14) 5_566 6_556 ?
In2 Eu1 In1 100.33(14) 5_556 6_556 ?
Ge2 Eu1 Ca2 108.77(14) 2_564 6_556 ?
Ge2 Eu1 Ca2 108.77(14) 2_554 6_556 ?
Ge3 Eu1 Ca2 56.57(12) 2_554 6_556 ?
Ge3 Eu1 Ca2 56.57(12) 2_564 6_556 ?
Ge3 Eu1 Ca2 142.56(18) 6_556 6_556 ?
In1 Eu1 Ca2 140.28(7) 2_564 6_556 ?
In1 Eu1 Ca2 140.28(7) 2_554 6_556 ?
In2 Eu1 Ca2 56.66(10) 5_566 6_556 ?
In2 Eu1 Ca2 56.66(10) 5_556 6_556 ?
In1 Eu1 Ca2 58.42(12) 6_556 6_556 ?
Ge2 Eu1 Eu2 108.77(14) 2_564 6_556 ?
Ge2 Eu1 Eu2 108.77(14) 2_554 6_556 ?
Ge3 Eu1 Eu2 56.57(12) 2_554 6_556 ?
Ge3 Eu1 Eu2 56.57(12) 2_564 6_556 ?
Ge3 Eu1 Eu2 142.56(18) 6_556 6_556 ?
In1 Eu1 Eu2 140.28(7) 2_564 6_556 ?
In1 Eu1 Eu2 140.28(7) 2_554 6_556 ?
In2 Eu1 Eu2 56.66(10) 5_566 6_556 ?
In2 Eu1 Eu2 56.66(10) 5_556 6_556 ?
In1 Eu1 Eu2 58.42(12) 6_556 6_556 ?
Ca2 Eu1 Eu2 0.00(12) 6_556 6_556 ?
Ge1 Eu2 Ge1 90.36(14) 5_556 5_566 ?
Ge1 Eu2 Ge2 46.80(10) 5_556 5_556 ?
Ge1 Eu2 Ge2 107.41(15) 5_566 5_556 ?
Ge1 Eu2 Ge2 107.41(15) 5_556 5_566 ?
Ge1 Eu2 Ge2 46.80(10) 5_566 5_566 ?
Ge2 Eu2 Ge2 87.81(17) 5_556 5_566 ?
Ge1 Eu2 Ge3 159.89(19) 5_556 5_666 ?
Ge1 Eu2 Ge3 89.12(8) 5_566 5_666 ?
Ge2 Eu2 Ge3 151.02(16) 5_556 5_666 ?
Ge2 Eu2 Ge3 86.66(9) 5_566 5_666 ?
Ge1 Eu2 Ge3 89.12(8) 5_556 5_656 ?
Ge1 Eu2 Ge3 159.89(19) 5_566 5_656 ?
Ge2 Eu2 Ge3 86.66(9) 5_556 5_656 ?
Ge2 Eu2 Ge3 151.02(16) 5_566 5_656 ?
Ge3 Eu2 Ge3 84.56(14) 5_666 5_656 ?
Ge1 Eu2 In1 149.19(18) 5_556 5_566 ?
Ge1 Eu2 In1 85.34(9) 5_566 5_566 ?
Ge2 Eu2 In1 105.82(15) 5_556 5_566 ?
Ge2 Eu2 In1 49.72(9) 5_566 5_566 ?
Ge3 Eu2 In1 50.72(10) 5_666 5_566 ?
Ge3 Eu2 In1 104.98(13) 5_656 5_566 ?
Ge1 Eu2 In1 85.34(9) 5_556 5_556 ?
Ge1 Eu2 In1 149.19(18) 5_566 5_556 ?
Ge2 Eu2 In1 49.72(9) 5_556 5_556 ?
Ge2 Eu2 In1 105.82(15) 5_566 5_556 ?
Ge3 Eu2 In1 104.98(13) 5_666 5_556 ?
Ge3 Eu2 In1 50.72(10) 5_656 5_556 ?
In1 Eu2 In1 83.01(11) 5_566 5_556 ?
Ge1 Eu2 In2 106.88(13) 5_556 2_564 ?
Ge1 Eu2 In2 51.66(11) 5_566 2_564 ?
Ge2 Eu2 In2 150.22(14) 5_556 2_564 ?
Ge2 Eu2 In2 88.72(9) 5_566 2_564 ?
Ge3 Eu2 In2 58.03(10) 5_666 2_564 ?
Ge3 Eu2 In2 109.52(16) 5_656 2_564 ?
In1 Eu2 In2 94.22(7) 5_566 2_564 ?
In1 Eu2 In2 157.57(16) 5_556 2_564 ?
Ge1 Eu2 In2 51.66(11) 5_556 2_554 ?
Ge1 Eu2 In2 106.88(13) 5_566 2_554 ?
Ge2 Eu2 In2 88.72(9) 5_556 2_554 ?
Ge2 Eu2 In2 150.22(14) 5_566 2_554 ?
Ge3 Eu2 In2 109.52(16) 5_666 2_554 ?
Ge3 Eu2 In2 58.03(10) 5_656 2_554 ?
In1 Eu2 In2 157.57(16) 5_566 2_554 ?
In1 Eu2 In2 94.22(7) 5_556 2_554 ?
In2 Eu2 In2 79.88(12) 2_564 2_554 ?
Ge1 Eu2 In1 134.73(7) 5_556 . ?
Ge1 Eu2 In1 134.73(7) 5_566 . ?
Ge2 Eu2 In1 108.05(11) 5_556 . ?
Ge2 Eu2 In1 108.05(11) 5_566 . ?
Ge3 Eu2 In1 47.68(7) 5_666 . ?
Ge3 Eu2 In1 47.68(7) 5_656 . ?
In1 Eu2 In1 58.49(9) 5_566 . ?
In1 Eu2 In1 58.49(9) 5_556 . ?
In2 Eu2 In1 101.14(11) 2_564 . ?
In2 Eu2 In1 101.14(11) 2_554 . ?
Ge1 Eu2 Ca3 54.31(11) 5_556 6_556 ?
Ge1 Eu2 Ca3 54.31(11) 5_566 6_556 ?
Ge2 Eu2 Ca3 53.11(10) 5_556 6_556 ?
Ge2 Eu2 Ca3 53.11(10) 5_566 6_556 ?
Ge3 Eu2 Ca3 137.32(8) 5_666 6_556 ?
Ge3 Eu2 Ca3 137.32(8) 5_656 6_556 ?
In1 Eu2 Ca3 99.92(13) 5_566 6_556 ?
In1 Eu2 Ca3 99.92(13) 5_556 6_556 ?
In2 Eu2 Ca3 102.48(12) 2_564 6_556 ?
In2 Eu2 Ca3 102.48(12) 2_554 6_556 ?
In1 Eu2 Ca3 149.04(16) . 6_556 ?
Ge1 Eu3 Ge1 93.0(2) 5_566 5_556 ?
Ge1 Eu3 Ge2 156.0(3) 5_566 2_554 ?
Ge1 Eu3 Ge2 82.84(10) 5_556 2_554 ?
Ge1 Eu3 Ge2 82.84(10) 5_566 2_564 ?
Ge1 Eu3 Ge2 156.0(3) 5_556 2_564 ?
Ge2 Eu3 Ge2 91.33(18) 2_554 2_564 ?
Ge1 Eu3 Ge1 83.54(7) 5_566 2_564 ?
Ge1 Eu3 Ge1 155.8(2) 5_556 2_564 ?
Ge2 Eu3 Ge1 109.5(2) 2_554 2_564 ?
Ge2 Eu3 Ge1 47.47(11) 2_564 2_564 ?
Ge1 Eu3 Ge1 155.8(2) 5_566 2_554 ?
Ge1 Eu3 Ge1 83.54(7) 5_556 2_554 ?
Ge2 Eu3 Ge1 47.47(11) 2_554 2_554 ?
Ge2 Eu3 Ge1 109.5(2) 2_564 2_554 ?
Ge1 Eu3 Ge1 89.8(2) 2_564 2_554 ?
Ge1 Eu3 In2 52.05(12) 5_566 2_564 ?
Ge1 Eu3 In2 108.37(17) 5_556 2_564 ?
Ge2 Eu3 In2 151.4(2) 2_554 2_564 ?
Ge2 Eu3 In2 87.76(10) 2_564 2_564 ?
Ge1 Eu3 In2 51.39(10) 2_564 2_564 ?
Ge1 Eu3 In2 106.32(19) 2_554 2_564 ?
Ge1 Eu3 In2 108.37(17) 5_566 2_554 ?
Ge1 Eu3 In2 52.05(12) 5_556 2_554 ?
Ge2 Eu3 In2 87.76(10) 2_554 2_554 ?
Ge2 Eu3 In2 151.4(2) 2_564 2_554 ?
Ge1 Eu3 In2 106.32(19) 2_564 2_554 ?
Ge1 Eu3 In2 51.39(10) 2_554 2_554 ?
In2 Eu3 In2 79.71(14) 2_564 2_554 ?
Ge1 Eu3 In2 107.3(2) 5_566 5_556 ?
Ge1 Eu3 In2 51.53(11) 5_556 5_556 ?
Ge2 Eu3 In2 52.19(11) 2_554 5_556 ?
Ge2 Eu3 In2 107.09(18) 2_564 5_556 ?
Ge1 Eu3 In2 152.0(2) 2_564 5_556 ?
Ge1 Eu3 In2 89.29(10) 2_554 5_556 ?
In2 Eu3 In2 153.8(2) 2_564 5_556 ?
In2 Eu3 In2 94.85(8) 2_554 5_556 ?
Ge1 Eu3 In2 51.53(11) 5_566 5_566 ?
Ge1 Eu3 In2 107.3(2) 5_556 5_566 ?
Ge2 Eu3 In2 107.09(18) 2_554 5_566 ?
Ge2 Eu3 In2 52.19(11) 2_564 5_566 ?
Ge1 Eu3 In2 89.29(10) 2_564 5_566 ?
Ge1 Eu3 In2 152.0(2) 2_554 5_566 ?
In2 Eu3 In2 94.85(8) 2_564 5_566 ?
In2 Eu3 In2 153.8(2) 2_554 5_566 ?
In2 Eu3 In2 78.69(15) 5_556 5_566 ?
Ge1 Eu3 Eu2 133.47(10) 5_566 6_656 ?
Ge1 Eu3 Eu2 133.47(10) 5_556 6_656 ?
Ge2 Eu3 Eu2 55.58(12) 2_554 6_656 ?
Ge2 Eu3 Eu2 55.58(12) 2_564 6_656 ?
Ge1 Eu3 Eu2 53.95(12) 2_564 6_656 ?
Ge1 Eu3 Eu2 53.95(12) 2_554 6_656 ?
In2 Eu3 Eu2 101.76(16) 2_564 6_656 ?
In2 Eu3 Eu2 101.76(16) 2_554 6_656 ?
In2 Eu3 Eu2 104.46(14) 5_556 6_656 ?
In2 Eu3 Eu2 104.46(14) 5_566 6_656 ?
Ge1 Eu3 Ca2 133.47(10) 5_566 6_656 ?
Ge1 Eu3 Ca2 133.47(10) 5_556 6_656 ?
Ge2 Eu3 Ca2 55.58(12) 2_554 6_656 ?
Ge2 Eu3 Ca2 55.58(12) 2_564 6_656 ?
Ge1 Eu3 Ca2 53.95(12) 2_564 6_656 ?
Ge1 Eu3 Ca2 53.95(12) 2_554 6_656 ?
In2 Eu3 Ca2 101.76(16) 2_564 6_656 ?
In2 Eu3 Ca2 101.76(16) 2_554 6_656 ?
In2 Eu3 Ca2 104.46(14) 5_556 6_656 ?
In2 Eu3 Ca2 104.46(14) 5_566 6_656 ?
Eu2 Eu3 Ca2 0.00(8) 6_656 6_656 ?
Ge2 In1 Ge3 116.22(11) . 5_656 ?
Ge2 In1 Ge3 116.22(11) . 5_666 ?
Ge3 In1 Ge3 105.72(16) 5_656 5_666 ?
Ge2 In1 Ge3 105.45(14) . 1_455 ?
Ge3 In1 Ge3 106.20(11) 5_656 1_455 ?
Ge3 In1 Ge3 106.20(11) 5_666 1_455 ?
Ge2 In1 Ca2 62.33(11) . 5_566 ?
Ge3 In1 Ca2 167.21(13) 5_656 5_566 ?
Ge3 In1 Ca2 85.33(9) 5_666 5_566 ?
Ge3 In1 Ca2 63.73(10) 1_455 5_566 ?
Ge2 In1 Eu2 62.33(11) . 5_566 ?
Ge3 In1 Eu2 167.21(13) 5_656 5_566 ?
Ge3 In1 Eu2 85.33(9) 5_666 5_566 ?
Ge3 In1 Eu2 63.73(10) 1_455 5_566 ?
Ca2 In1 Eu2 0.00(17) 5_566 5_566 ?
Ge2 In1 Ca2 62.33(11) . 5_556 ?
Ge3 In1 Ca2 85.33(9) 5_656 5_556 ?
Ge3 In1 Ca2 167.21(12) 5_666 5_556 ?
Ge3 In1 Ca2 63.73(10) 1_455 5_556 ?
Ca2 In1 Ca2 83.01(12) 5_566 5_556 ?
Eu2 In1 Ca2 83.01(12) 5_566 5_556 ?
Ge2 In1 Eu2 62.33(11) . 5_556 ?
Ge3 In1 Eu2 85.33(9) 5_656 5_556 ?
Ge3 In1 Eu2 167.21(12) 5_666 5_556 ?
Ge3 In1 Eu2 63.73(10) 1_455 5_556 ?
Ca2 In1 Eu2 83.01(12) 5_566 5_556 ?
Eu2 In1 Eu2 83.01(12) 5_566 5_556 ?
Ca2 In1 Eu2 0.00(14) 5_556 5_556 ?
Ge2 In1 Eu1 57.51(10) . 2_565 ?
Ge3 In1 Eu1 120.92(15) 5_656 2_565 ?
Ge3 In1 Eu1 60.19(11) 5_666 2_565 ?
Ge3 In1 Eu1 132.79(10) 1_455 2_565 ?
Ca2 In1 Eu1 69.96(12) 5_566 2_565 ?
Eu2 In1 Eu1 69.96(12) 5_566 2_565 ?
Ca2 In1 Eu1 119.85(12) 5_556 2_565 ?
Eu2 In1 Eu1 119.85(12) 5_556 2_565 ?
Ge2 In1 Ca1 57.51(10) . 2_565 ?
Ge3 In1 Ca1 120.92(15) 5_656 2_565 ?
Ge3 In1 Ca1 60.19(11) 5_666 2_565 ?
Ge3 In1 Ca1 132.79(10) 1_455 2_565 ?
Ca2 In1 Ca1 69.96(12) 5_566 2_565 ?
Eu2 In1 Ca1 69.96(12) 5_566 2_565 ?
Ca2 In1 Ca1 119.85(12) 5_556 2_565 ?
Eu2 In1 Ca1 119.85(12) 5_556 2_565 ?
Eu1 In1 Ca1 0.00(15) 2_565 2_565 ?
Ge2 In1 Eu1 57.51(10) . 2 ?
Ge3 In1 Eu1 60.19(11) 5_656 2 ?
Ge3 In1 Eu1 120.92(15) 5_666 2 ?
Ge3 In1 Eu1 132.79(10) 1_455 2 ?
Ca2 In1 Eu1 119.85(12) 5_566 2 ?
Eu2 In1 Eu1 119.85(12) 5_566 2 ?
Ca2 In1 Eu1 69.96(12) 5_556 2 ?
Eu2 In1 Eu1 69.96(12) 5_556 2 ?
Eu1 In1 Eu1 78.70(13) 2_565 2 ?
Ca1 In1 Eu1 78.70(13) 2_565 2 ?
Ge2 In1 Ca1 57.51(10) . 2 ?
Ge3 In1 Ca1 60.19(11) 5_656 2 ?
Ge3 In1 Ca1 120.92(15) 5_666 2 ?
Ge3 In1 Ca1 132.79(10) 1_455 2 ?
Ca2 In1 Ca1 119.85(12) 5_566 2 ?
Eu2 In1 Ca1 119.85(12) 5_566 2 ?
Ca2 In1 Ca1 69.96(12) 5_556 2 ?
Eu2 In1 Ca1 69.96(12) 5_556 2 ?
Eu1 In1 Ca1 78.70(13) 2_565 2 ?
Ca1 In1 Ca1 78.70(13) 2_565 2 ?
Eu1 In1 Ca1 0.00(15) 2 2 ?
Ge1 In2 Ge1 91.60(12) . 6_657 ?
Ge1 In2 Ge2 89.21(16) . 6_557 ?
Ge1 In2 Ge2 179.19(15) 6_657 6_557 ?
Ge1 In2 Ca2 124.94(11) . 2_565 ?
Ge1 In2 Ca2 58.29(10) 6_657 2_565 ?
Ge2 In2 Ca2 121.18(11) 6_557 2_565 ?
Ge1 In2 Eu2 124.94(11) . 2_565 ?
Ge1 In2 Eu2 58.29(10) 6_657 2_565 ?
Ge2 In2 Eu2 121.18(11) 6_557 2_565 ?
Ca2 In2 Eu2 0.00(11) 2_565 2_565 ?
Ge1 In2 Ca2 124.94(10) . 2 ?
Ge1 In2 Ca2 58.29(10) 6_657 2 ?
Ge2 In2 Ca2 121.18(11) 6_557 2 ?
Ca2 In2 Ca2 79.88(12) 2_565 2 ?
Eu2 In2 Ca2 79.88(12) 2_565 2 ?
Ge1 In2 Eu2 124.94(10) . 2 ?
Ge1 In2 Eu2 58.29(10) 6_657 2 ?
Ge2 In2 Eu2 121.18(11) 6_557 2 ?
Ca2 In2 Eu2 79.88(12) 2_565 2 ?
Eu2 In2 Eu2 79.88(12) 2_565 2 ?
Ca2 In2 Eu2 0.00(11) 2 2 ?
Ge1 In2 Ca3 58.56(12) . 2 ?
Ge1 In2 Ca3 56.74(12) 6_657 2 ?
Ge2 In2 Ca3 123.78(13) 6_557 2 ?
Ca2 In2 Ca3 115.02(15) 2_565 2 ?
Eu2 In2 Ca3 115.02(15) 2_565 2 ?
Ca2 In2 Ca3 66.43(12) 2 2 ?
Eu2 In2 Ca3 66.43(12) 2 2 ?
Ge1 In2 Eu3 58.56(12) . 2 ?
Ge1 In2 Eu3 56.74(12) 6_657 2 ?
Ge2 In2 Eu3 123.78(13) 6_557 2 ?
Ca2 In2 Eu3 115.02(15) 2_565 2 ?
Eu2 In2 Eu3 115.02(15) 2_565 2 ?
Ca2 In2 Eu3 66.43(12) 2 2 ?
Eu2 In2 Eu3 66.43(12) 2 2 ?
Ca3 In2 Eu3 0.00(13) 2 2 ?
Ge1 In2 Ca3 58.56(12) . 2_565 ?
Ge1 In2 Ca3 56.74(12) 6_657 2_565 ?
Ge2 In2 Ca3 123.78(13) 6_557 2_565 ?
Ca2 In2 Ca3 66.43(12) 2_565 2_565 ?
Eu2 In2 Ca3 66.43(12) 2_565 2_565 ?
Ca2 In2 Ca3 115.02(15) 2 2_565 ?
Eu2 In2 Ca3 115.02(15) 2 2_565 ?
Ca3 In2 Ca3 79.71(14) 2 2_565 ?
Eu3 In2 Ca3 79.71(14) 2 2_565 ?
Ge1 In2 Eu3 58.56(12) . 2_565 ?
Ge1 In2 Eu3 56.74(12) 6_657 2_565 ?
Ge2 In2 Eu3 123.78(13) 6_557 2_565 ?
Ca2 In2 Eu3 66.43(12) 2_565 2_565 ?
Eu2 In2 Eu3 66.43(12) 2_565 2_565 ?
Ca2 In2 Eu3 115.02(15) 2 2_565 ?
Eu2 In2 Eu3 115.02(15) 2 2_565 ?
Ca3 In2 Eu3 79.71(14) 2 2_565 ?
Eu3 In2 Eu3 79.71(14) 2 2_565 ?
Ca3 In2 Eu3 0.00(13) 2_565 2_565 ?
Ge1 In2 Eu3 56.29(12) . 5_556 ?
Ge1 In2 Eu3 123.63(13) 6_657 5_556 ?
Ge2 In2 Eu3 56.89(12) 6_557 5_556 ?
Ca2 In2 Eu3 178.01(15) 2_565 5_556 ?
Eu2 In2 Eu3 178.01(15) 2_565 5_556 ?
Ca2 In2 Eu3 100.68(9) 2 5_556 ?
Eu2 In2 Eu3 100.68(9) 2 5_556 ?
Ca3 In2 Eu3 66.89(7) 2 5_556 ?
Eu3 In2 Eu3 66.89(7) 2 5_556 ?
Ca3 In2 Eu3 114.85(10) 2_565 5_556 ?
Eu3 In2 Eu3 114.85(10) 2_565 5_556 ?
Ge2 Ge1 In2 115.2(2) . . ?
Ge2 Ge1 In2 119.09(17) . 6_557 ?
In2 Ge1 In2 125.68(17) . 6_557 ?
Ge2 Ge1 Ca3 133.47(10) . 5_566 ?
In2 Ge1 Ca3 72.18(13) . 5_566 ?
In2 Ge1 Ca3 71.21(15) 6_557 5_566 ?
Ge2 Ge1 Ca3 133.47(10) . 5_556 ?
In2 Ge1 Ca3 72.18(13) . 5_556 ?
In2 Ge1 Ca3 71.21(15) 6_557 5_556 ?
Ca3 Ge1 Ca3 93.0(2) 5_566 5_556 ?
Ge2 Ge1 Eu3 133.47(10) . 5_566 ?
In2 Ge1 Eu3 72.18(13) . 5_566 ?
In2 Ge1 Eu3 71.21(15) 6_557 5_566 ?
Ca3 Ge1 Eu3 0.0(3) 5_566 5_566 ?
Ca3 Ge1 Eu3 93.0(2) 5_556 5_566 ?
Ge2 Ge1 Eu3 133.47(10) . 5_556 ?
In2 Ge1 Eu3 72.18(13) . 5_556 ?
In2 Ge1 Eu3 71.21(15) 6_557 5_556 ?
Ca3 Ge1 Eu3 93.0(2) 5_566 5_556 ?
Ca3 Ge1 Eu3 0.0(2) 5_556 5_556 ?
Eu3 Ge1 Eu3 93.0(2) 5_566 5_556 ?
Ge2 Ge1 Eu2 68.09(12) . 5_556 ?
In2 Ge1 Eu2 134.43(8) . 5_556 ?
In2 Ge1 Eu2 70.05(12) 6_557 5_556 ?
Ca3 Ge1 Eu2 141.2(2) 5_566 5_556 ?
Ca3 Ge1 Eu2 75.55(12) 5_556 5_556 ?
Eu3 Ge1 Eu2 141.2(2) 5_566 5_556 ?
Eu3 Ge1 Eu2 75.55(12) 5_556 5_556 ?
Ge2 Ge1 Ca2 68.09(12) . 5_556 ?
In2 Ge1 Ca2 134.43(8) . 5_556 ?
In2 Ge1 Ca2 70.05(12) 6_557 5_556 ?
Ca3 Ge1 Ca2 141.2(2) 5_566 5_556 ?
Ca3 Ge1 Ca2 75.55(12) 5_556 5_556 ?
Eu3 Ge1 Ca2 141.2(2) 5_566 5_556 ?
Eu3 Ge1 Ca2 75.55(12) 5_556 5_556 ?
Eu2 Ge1 Ca2 0.00(16) 5_556 5_556 ?
Ge2 Ge1 Ca2 68.09(12) . 5_566 ?
In2 Ge1 Ca2 134.43(8) . 5_566 ?
In2 Ge1 Ca2 70.05(12) 6_557 5_566 ?
Ca3 Ge1 Ca2 75.55(12) 5_566 5_566 ?
Ca3 Ge1 Ca2 141.2(2) 5_556 5_566 ?
Eu3 Ge1 Ca2 75.55(12) 5_566 5_566 ?
Eu3 Ge1 Ca2 141.2(2) 5_556 5_566 ?
Eu2 Ge1 Ca2 90.36(14) 5_556 5_566 ?
Ca2 Ge1 Ca2 90.36(14) 5_556 5_566 ?
Ge2 Ge1 Eu2 68.09(12) . 5_566 ?
In2 Ge1 Eu2 134.43(8) . 5_566 ?
In2 Ge1 Eu2 70.05(12) 6_557 5_566 ?
Ca3 Ge1 Eu2 75.55(12) 5_566 5_566 ?
Ca3 Ge1 Eu2 141.2(2) 5_556 5_566 ?
Eu3 Ge1 Eu2 75.55(12) 5_566 5_566 ?
Eu3 Ge1 Eu2 141.2(2) 5_556 5_566 ?
Eu2 Ge1 Eu2 90.36(14) 5_556 5_566 ?
Ca2 Ge1 Eu2 90.36(14) 5_556 5_566 ?
Ca2 Ge1 Eu2 0.00(19) 5_566 5_566 ?
Ge2 Ge1 Eu3 65.42(14) . 2_565 ?
In2 Ge1 Eu3 70.05(14) . 2_565 ?
In2 Ge1 Eu3 134.67(11) 6_557 2_565 ?
Ca3 Ge1 Eu3 76.45(7) 5_566 2_565 ?
Ca3 Ge1 Eu3 142.22(15) 5_556 2_565 ?
Eu3 Ge1 Eu3 76.45(7) 5_566 2_565 ?
Eu3 Ge1 Eu3 142.22(15) 5_556 2_565 ?
Eu2 Ge1 Eu3 133.50(18) 5_556 2_565 ?
Ca2 Ge1 Eu3 133.50(18) 5_556 2_565 ?
Ca2 Ge1 Eu3 71.74(12) 5_566 2_565 ?
Eu2 Ge1 Eu3 71.74(12) 5_566 2_565 ?
Ge1 Ge2 In1 112.8(2) . . ?
Ge1 Ge2 In2 118.28(17) . 6_657 ?
In1 Ge2 In2 128.88(17) . 6_657 ?
Ge1 Ge2 Eu1 133.88(9) . 2 ?
In1 Ge2 Eu1 73.46(12) . 2 ?
In2 Ge2 Eu1 71.74(14) 6_657 2 ?
Ge1 Ge2 Eu1 133.88(9) . 2_565 ?
In1 Ge2 Eu1 73.46(12) . 2_565 ?
In2 Ge2 Eu1 71.74(14) 6_657 2_565 ?
Eu1 Ge2 Eu1 92.21(18) 2 2_565 ?
Ge1 Ge2 Ca1 133.88(9) . 2 ?
In1 Ge2 Ca1 73.46(12) . 2 ?
In2 Ge2 Ca1 71.74(14) 6_657 2 ?
Eu1 Ge2 Ca1 0.00(15) 2 2 ?
Eu1 Ge2 Ca1 92.21(18) 2_565 2 ?
Ge1 Ge2 Ca1 133.88(9) . 2_565 ?
In1 Ge2 Ca1 73.46(12) . 2_565 ?
In2 Ge2 Ca1 71.74(14) 6_657 2_565 ?
Eu1 Ge2 Ca1 92.21(18) 2 2_565 ?
Eu1 Ge2 Ca1 0.00(15) 2_565 2_565 ?
Ca1 Ge2 Ca1 92.21(18) 2 2_565 ?
Ge1 Ge2 Ca3 67.11(15) . 2_565 ?
In1 Ge2 Ca3 133.32(10) . 2_565 ?
In2 Ge2 Ca3 70.92(14) 6_657 2_565 ?
Eu1 Ge2 Ca3 142.7(2) 2 2_565 ?
Eu1 Ge2 Ca3 76.36(13) 2_565 2_565 ?
Ca1 Ge2 Ca3 142.7(2) 2 2_565 ?
Ca1 Ge2 Ca3 76.36(13) 2_565 2_565 ?
Ge1 Ge2 Eu3 67.11(15) . 2_565 ?
In1 Ge2 Eu3 133.32(10) . 2_565 ?
In2 Ge2 Eu3 70.92(14) 6_657 2_565 ?
Eu1 Ge2 Eu3 142.7(2) 2 2_565 ?
Eu1 Ge2 Eu3 76.36(13) 2_565 2_565 ?
Ca1 Ge2 Eu3 142.7(2) 2 2_565 ?
Ca1 Ge2 Eu3 76.36(13) 2_565 2_565 ?
Ca3 Ge2 Eu3 0.00(14) 2_565 2_565 ?
Ge1 Ge2 Ca3 67.11(15) . 2 ?
In1 Ge2 Ca3 133.32(10) . 2 ?
In2 Ge2 Ca3 70.92(14) 6_657 2 ?
Eu1 Ge2 Ca3 76.36(13) 2 2 ?
Eu1 Ge2 Ca3 142.7(2) 2_565 2 ?
Ca1 Ge2 Ca3 76.36(13) 2 2 ?
Ca1 Ge2 Ca3 142.7(2) 2_565 2 ?
Ca3 Ge2 Ca3 91.33(18) 2_565 2 ?
Eu3 Ge2 Ca3 91.33(18) 2_565 2 ?
Ge1 Ge2 Eu3 67.11(15) . 2 ?
In1 Ge2 Eu3 133.32(10) . 2 ?
In2 Ge2 Eu3 70.92(14) 6_657 2 ?
Eu1 Ge2 Eu3 76.36(13) 2 2 ?
Eu1 Ge2 Eu3 142.7(2) 2_565 2 ?
Ca1 Ge2 Eu3 76.36(13) 2 2 ?
Ca1 Ge2 Eu3 142.7(2) 2_565 2 ?
Ca3 Ge2 Eu3 91.33(18) 2_565 2 ?
Eu3 Ge2 Eu3 91.33(18) 2_565 2 ?
Ca3 Ge2 Eu3 0.000(1) 2 2 ?
Ge1 Ge2 Eu2 65.11(13) . 5_556 ?
In1 Ge2 Eu2 67.94(11) . 5_556 ?
In2 Ge2 Eu2 135.59(8) 6_657 5_556 ?
Eu1 Ge2 Eu2 77.41(12) 2 5_556 ?
Eu1 Ge2 Eu2 141.40(16) 2_565 5_556 ?
Ca1 Ge2 Eu2 77.41(12) 2 5_556 ?
Ca1 Ge2 Eu2 141.40(16) 2_565 5_556 ?
Ca3 Ge2 Eu2 132.20(19) 2_565 5_556 ?
Eu3 Ge2 Eu2 132.20(19) 2_565 5_556 ?
Ca3 Ge2 Eu2 71.32(12) 2 5_556 ?
Eu3 Ge2 Eu2 71.32(12) 2 5_556 ?
In1 Ge3 In1 105.72(16) 5_656 5_666 ?
In1 Ge3 In1 73.80(11) 5_656 1_655 ?
In1 Ge3 In1 73.80(11) 5_666 1_655 ?
In1 Ge3 Eu1 73.64(10) 5_656 2 ?
In1 Ge3 Eu1 149.01(19) 5_666 2 ?
In1 Ge3 Eu1 132.43(11) 1_655 2 ?
In1 Ge3 Ca1 73.64(10) 5_656 2 ?
In1 Ge3 Ca1 149.01(19) 5_666 2 ?
In1 Ge3 Ca1 132.43(11) 1_655 2 ?
Eu1 Ge3 Ca1 0.00(16) 2 2 ?
In1 Ge3 Eu1 149.01(19) 5_656 2_565 ?
In1 Ge3 Eu1 73.64(10) 5_666 2_565 ?
In1 Ge3 Eu1 132.43(11) 1_655 2_565 ?
Eu1 Ge3 Eu1 91.2(2) 2 2_565 ?
Ca1 Ge3 Eu1 91.2(2) 2 2_565 ?
In1 Ge3 Ca1 149.01(19) 5_656 2_565 ?
In1 Ge3 Ca1 73.64(10) 5_666 2_565 ?
In1 Ge3 Ca1 132.43(11) 1_655 2_565 ?
Eu1 Ge3 Ca1 91.2(2) 2 2_565 ?
Ca1 Ge3 Ca1 91.2(2) 2 2_565 ?
Eu1 Ge3 Ca1 0.0(2) 2_565 2_565 ?
In1 Ge3 Ca1 71.03(11) 5_656 6_656 ?
In1 Ge3 Ca1 71.03(11) 5_666 6_656 ?
In1 Ge3 Ca1 119.91(16) 1_655 6_656 ?
Eu1 Ge3 Ca1 79.92(14) 2 6_656 ?
Ca1 Ge3 Ca1 79.92(14) 2 6_656 ?
Eu1 Ge3 Ca1 79.92(14) 2_565 6_656 ?
Ca1 Ge3 Ca1 79.92(14) 2_565 6_656 ?
In1 Ge3 Eu1 71.03(11) 5_656 6_656 ?
In1 Ge3 Eu1 71.03(11) 5_666 6_656 ?
In1 Ge3 Eu1 119.91(16) 1_655 6_656 ?
Eu1 Ge3 Eu1 79.92(14) 2 6_656 ?
Ca1 Ge3 Eu1 79.92(14) 2 6_656 ?
Eu1 Ge3 Eu1 79.92(14) 2_565 6_656 ?
Ca1 Ge3 Eu1 79.92(14) 2_565 6_656 ?
Ca1 Ge3 Eu1 0.00(16) 6_656 6_656 ?
In1 Ge3 Eu2 138.52(18) 5_656 5_666 ?
In1 Ge3 Eu2 71.13(9) 5_666 5_666 ?
In1 Ge3 Eu2 65.55(11) 1_655 5_666 ?
Eu1 Ge3 Eu2 130.21(16) 2 5_666 ?
Ca1 Ge3 Eu2 130.21(16) 2 5_666 ?
Eu1 Ge3 Eu2 71.61(13) 2_565 5_666 ?
Ca1 Ge3 Eu2 71.61(13) 2_565 5_666 ?
Ca1 Ge3 Eu2 137.56(7) 6_656 5_666 ?
Eu1 Ge3 Eu2 137.56(7) 6_656 5_666 ?
In1 Ge3 Ca2 138.52(18) 5_656 5_666 ?
In1 Ge3 Ca2 71.13(9) 5_666 5_666 ?
In1 Ge3 Ca2 65.55(11) 1_655 5_666 ?
Eu1 Ge3 Ca2 130.21(16) 2 5_666 ?
Ca1 Ge3 Ca2 130.21(16) 2 5_666 ?
Eu1 Ge3 Ca2 71.61(13) 2_565 5_666 ?
Ca1 Ge3 Ca2 71.61(13) 2_565 5_666 ?
Ca1 Ge3 Ca2 137.56(7) 6_656 5_666 ?
Eu1 Ge3 Ca2 137.56(7) 6_656 5_666 ?
Eu2 Ge3 Ca2 0.00(11) 5_666 5_666 ?
In1 Ge3 Ca2 71.13(9) 5_656 5_656 ?
In1 Ge3 Ca2 138.52(18) 5_666 5_656 ?
In1 Ge3 Ca2 65.55(11) 1_655 5_656 ?
Eu1 Ge3 Ca2 71.61(13) 2 5_656 ?
Ca1 Ge3 Ca2 71.61(13) 2 5_656 ?
Eu1 Ge3 Ca2 130.21(16) 2_565 5_656 ?
Ca1 Ge3 Ca2 130.21(16) 2_565 5_656 ?
Ca1 Ge3 Ca2 137.56(7) 6_656 5_656 ?
Eu1 Ge3 Ca2 137.56(7) 6_656 5_656 ?
Eu2 Ge3 Ca2 84.56(14) 5_666 5_656 ?
Ca2 Ge3 Ca2 84.56(14) 5_666 5_656 ?

loop_
_geom_bond_atom_site_label_1
_geom_bond_atom_site_label_2
_geom_bond_distance
_geom_bond_site_symmetry_2
_geom_bond_publ_flag
Eu1 Ge2 3.096(5) 2_564 ?
Eu1 Ge2 3.096(5) 2_554 ?
Eu1 Ge3 3.123(5) 2_554 ?
Eu1 Ge3 3.123(5) 2_564 ?
Eu1 Ge3 3.228(6) 6_556 ?
Eu1 In1 3.519(5) 2_564 ?
Eu1 In1 3.519(5) 2_554 ?
Eu1 In2 3.540(5) 5_566 ?
Eu1 In2 3.540(5) 5_556 ?
Eu1 In1 3.559(6) 6_556 ?
Eu1 Ca2 3.771(8) 6_556 ?
Eu1 Eu2 3.771(8) 6_556 ?
Eu2 Ge1 3.145(4) 5_556 ?
Eu2 Ge1 3.145(4) 5_566 ?
Eu2 Ge2 3.217(5) 5_556 ?
Eu2 Ge2 3.217(5) 5_566 ?
Eu2 Ge3 3.316(4) 5_666 ?
Eu2 Ge3 3.316(4) 5_656 ?
Eu2 In1 3.367(4) 5_566 ?
Eu2 In1 3.367(4) 5_556 ?
Eu2 In2 3.475(4) 2_564 ?
Eu2 In2 3.475(4) 2_554 ?
Eu2 In1 3.582(5) . ?
Eu2 Ca3 3.695(7) 6_556 ?
Eu3 Ge1 3.075(5) 5_566 ?
Eu3 Ge1 3.075(5) 5_556 ?
Eu3 Ge2 3.119(5) 2_554 ?
Eu3 Ge2 3.119(5) 2_564 ?
Eu3 Ge1 3.160(6) 2_564 ?
Eu3 Ge1 3.160(6) 2_554 ?
Eu3 In2 3.481(5) 2_564 ?
Eu3 In2 3.481(5) 2_554 ?
Eu3 In2 3.519(6) 5_556 ?
Eu3 In2 3.519(6) 5_566 ?
Eu3 Eu2 3.695(7) 6_656 ?
Eu3 Ca2 3.695(7) 6_656 ?
In1 Ge2 2.771(5) . ?
In1 Ge3 2.799(3) 5_656 ?
In1 Ge3 2.799(3) 5_666 ?
In1 Ge3 2.863(6) 1_455 ?
In1 Ca2 3.367(4) 5_566 ?
In1 Eu2 3.367(4) 5_566 ?
In1 Ca2 3.367(4) 5_556 ?
In1 Eu2 3.367(4) 5_556 ?
In1 Eu1 3.519(5) 2_565 ?
In1 Ca1 3.519(5) 2_565 ?
In1 Eu1 3.519(5) 2 ?
In1 Ca1 3.519(5) 2 ?
In2 Ge1 2.894(5) . ?
In2 Ge1 2.900(6) 6_657 ?
In2 Ge2 2.942(6) 6_557 ?
In2 Ca2 3.475(4) 2_565 ?
In2 Eu2 3.475(4) 2_565 ?
In2 Ca2 3.475(4) 2 ?
In2 Eu2 3.475(4) 2 ?
In2 Ca3 3.481(5) 2 ?
In2 Eu3 3.481(5) 2 ?
In2 Ca3 3.481(5) 2_565 ?
In2 Eu3 3.481(5) 2_565 ?
In2 Eu3 3.519(6) 5_556 ?
Ge1 Ge2 2.528(6) . ?
Ge1 In2 2.900(6) 6_557 ?
Ge1 Ca3 3.075(5) 5_566 ?
Ge1 Ca3 3.075(5) 5_556 ?
Ge1 Eu3 3.075(5) 5_566 ?
Ge1 Eu3 3.075(5) 5_556 ?
Ge1 Eu2 3.145(4) 5_556 ?
Ge1 Ca2 3.145(4) 5_556 ?
Ge1 Ca2 3.145(4) 5_566 ?
Ge1 Eu2 3.145(4) 5_566 ?
Ge1 Eu3 3.160(6) 2_565 ?
Ge2 In2 2.942(6) 6_657 ?
Ge2 Eu1 3.096(5) 2 ?
Ge2 Eu1 3.096(5) 2_565 ?
Ge2 Ca1 3.096(5) 2 ?
Ge2 Ca1 3.096(5) 2_565 ?
Ge2 Ca3 3.119(5) 2_565 ?
Ge2 Eu3 3.119(5) 2_565 ?
Ge2 Ca3 3.119(5) 2 ?
Ge2 Eu3 3.119(5) 2 ?
Ge2 Eu2 3.217(5) 5_556 ?
Ge3 In1 2.799(3) 5_656 ?
Ge3 In1 2.799(3) 5_666 ?
Ge3 In1 2.863(6) 1_655 ?
Ge3 Eu1 3.123(5) 2 ?
Ge3 Ca1 3.123(5) 2 ?
Ge3 Eu1 3.123(5) 2_565 ?
Ge3 Ca1 3.123(5) 2_565 ?
Ge3 Ca1 3.228(6) 6_656 ?
Ge3 Eu1 3.228(6) 6_656 ?
Ge3 Eu2 3.316(4) 5_666 ?
Ge3 Ca2 3.316(4) 5_666 ?
Ge3 Ca2 3.316(4) 5_656 ?
